data_4328407
loop_
_publ_author_name
'Hui-Lin Huang'
'Yei-Chen Lai'
'Yun-Wei Chiang'
'Sue-Lein Wang'

_publ_section_title
;
 Intrinsic Optical Properties and Divergent Doping Effects of
 Manganese(II) on Luminescence for Tin(II) Phosphite Grown from a
 Deep-Eutectic Solvent
;
_journal_name_full 'Inorganic Chemistry'
_journal_page_first 1986
_journal_page_last 1988
_journal_paper_doi 10.1021/ic202419q
_journal_volume 51
_journal_year 2012
_chemical_formula_sum 'H O3 P Sn'
_chemical_formula_weight 198.67
_chemical_name_systematic
; 
 ? 
;
_space_group_IT_number 9
_symmetry_cell_setting monoclinic
_symmetry_space_group_name_Hall 'C -2yc'
_symmetry_space_group_name_H-M 'C 1 c 1'
_atom_sites_solution_hydrogens geom
_atom_sites_solution_primary direct
_atom_sites_solution_secondary difmap
_audit_creation_method SHELXL-97
_cell_angle_alpha 90.00
_cell_angle_beta 120.9300(10)
_cell_angle_gamma 90.00
_cell_formula_units_Z 4
_cell_length_a 7.0757(4)
_cell_length_b 12.3468(6)
_cell_length_c 4.6819(2)
_cell_measurement_reflns_used 1816
_cell_measurement_temperature 295(2)
_cell_measurement_theta_max 25
_cell_measurement_theta_min 2.5
_cell_volume 350.86(3)
_computing_cell_refinement 'Bruker SMART'
_computing_data_collection 'Bruker SMART'
_computing_data_reduction 'Bruker SAINT'
_computing_molecular_graphics 'Bruker SHELXTL'
_computing_publication_material 'Bruker SHELXTL'
_computing_structure_refinement 'SHELXL-97 (Sheldrick, 2008)'
_computing_structure_solution 'SHELXS-97 (Sheldrick, 2008)'
_diffrn_ambient_temperature 295(2)
_diffrn_measured_fraction_theta_full 1.000
_diffrn_measured_fraction_theta_max 1.000
_diffrn_measurement_device_type 'CCD area detector'
_diffrn_measurement_method 'Phi and omega scans'
_diffrn_radiation_monochromator graphite
_diffrn_radiation_source 'fine-focus sealed tube'
_diffrn_radiation_type MoK\a
_diffrn_radiation_wavelength 0.71073
_diffrn_reflns_av_R_equivalents 0.0278
_diffrn_reflns_av_sigmaI/netI 0.0225
_diffrn_reflns_limit_h_max 9
_diffrn_reflns_limit_h_min -8
_diffrn_reflns_limit_k_max 16
_diffrn_reflns_limit_k_min -16
_diffrn_reflns_limit_l_max 6
_diffrn_reflns_limit_l_min -6
_diffrn_reflns_number 2020
_diffrn_reflns_theta_full 28.27
_diffrn_reflns_theta_max 28.27
_diffrn_reflns_theta_min 3.30
_exptl_absorpt_coefficient_mu 7.545
_exptl_absorpt_correction_T_max 0.957
_exptl_absorpt_correction_T_min 0.703
_exptl_absorpt_correction_type empirical
_exptl_crystal_colour transparent
_exptl_crystal_density_diffrn 3.761
_exptl_crystal_description plate
_exptl_crystal_F_000 360
_exptl_crystal_size_max 0.25
_exptl_crystal_size_mid 0.02
_exptl_crystal_size_min 0.02
_refine_diff_density_max 0.811
_refine_diff_density_min -1.028
_refine_diff_density_rms 0.166
_refine_ls_abs_structure_details 'Flack H D (1983), Acta Cryst. A39, 876-881'
_refine_ls_abs_structure_Flack -0.04(4)
_refine_ls_extinction_method none
_refine_ls_goodness_of_fit_ref 1.127
_refine_ls_matrix_type full
_refine_ls_number_parameters 46
_refine_ls_number_reflns 848
_refine_ls_number_restraints 2
_refine_ls_restrained_S_all 1.126
_refine_ls_R_factor_all 0.0203
_refine_ls_R_factor_gt 0.0202
_refine_ls_shift/su_max 0.001
_refine_ls_shift/su_mean 0.000
_refine_ls_structure_factor_coef Fsqd
_refine_ls_weighting_details 'calc w=1/[\s^2^(Fo^2^)+(0.0369P)^2^+0.5398P] where P=(Fo^2^+2Fc^2^)/3'
_refine_ls_weighting_scheme calc
_refine_ls_wR_factor_gt 0.0564
_refine_ls_wR_factor_ref 0.0565
_reflns_number_gt 840
_reflns_number_total 848
_reflns_threshold_expression >2sigma(I)
_cod_data_source_file ic202419q_si_004_1.cif
_cod_data_source_block SnHPO3
_cod_database_code 4328407

loop_
_symmetry_equiv_pos_as_xyz
'x, y, z'
'x, -y, z+1/2'
'x+1/2, y+1/2, z'
'x+1/2, -y+1/2, z+1/2'

loop_
_atom_site_label
_atom_site_type_symbol
_atom_site_fract_x
_atom_site_fract_y
_atom_site_fract_z
_atom_site_U_iso_or_equiv
_atom_site_adp_type
_atom_site_occupancy
_atom_site_symmetry_multiplicity
_atom_site_calc_flag
Sn1 Sn 0.39146(4) 0.364622(18) -0.07173(4) 0.01949(11) Uani 1 1 d
P1 P 0.0036(2) 0.36084(8) 0.1078(3) 0.0147(2) Uani 1 1 d
O1 O 0.1750(6) 0.4207(3) 0.4172(8) 0.0214(7) Uani 1 1 d
O2 O -0.1363(6) 0.2816(3) 0.1731(8) 0.0213(7) Uani 1 1 d
O3 O 0.1019(6) 0.3068(3) -0.0791(9) 0.0225(7) Uani 1 1 d
H1 H -0.1453 0.4216 -0.0904 0.500 Uiso 1 1 d

loop_
_atom_site_aniso_label
_atom_site_aniso_U_11
_atom_site_aniso_U_22
_atom_site_aniso_U_33
_atom_site_aniso_U_23
_atom_site_aniso_U_13
_atom_site_aniso_U_12
Sn1 0.01774(16) 0.02313(16) 0.02067(16) -0.00432(16) 0.01207(12) -0.00372(19)
P1 0.0158(6) 0.0167(6) 0.0155(6) 0.0022(3) 0.0108(5) 0.0011(4)
O1 0.0250(18) 0.0204(15) 0.0212(16) -0.0019(12) 0.0136(15) -0.0044(13)
O2 0.0192(15) 0.0266(16) 0.0226(16) 0.0028(14) 0.0139(13) -0.0022(13)
O3 0.0239(17) 0.0289(18) 0.0242(16) -0.0059(15) 0.0191(14) -0.0031(13)

loop_
_atom_type_symbol
_atom_type_description
_atom_type_scat_dispersion_real
_atom_type_scat_dispersion_imag
_atom_type_scat_source
O O 0.0106 0.0060 'International Tables Vol C Tables 4.2.6.8 and 6.1.1.4'
P P 0.1023 0.0942 'International Tables Vol C Tables 4.2.6.8 and 6.1.1.4'
Sn Sn -0.6537 1.4246 'International Tables Vol C Tables 4.2.6.8 and 6.1.1.4'
H H 0.0000 0.0000 'International Tables Vol C Tables 4.2.6.8 and 6.1.1.4'

loop_
_geom_angle_atom_site_label_1
_geom_angle_atom_site_label_2
_geom_angle_atom_site_label_3
_geom_angle
_geom_angle_site_symmetry_1
_geom_angle_site_symmetry_3
O2 Sn1 O3 84.08(13) 4_554 .
O2 Sn1 O1 80.98(13) 4_554 1_554
O3 Sn1 O1 87.82(13) . 1_554
O1 P1 O3 112.6(2) . .
O1 P1 O2 113.7(2) . .
O3 P1 O2 111.6(2) . .
O1 P1 H1 112.0 . .
O3 P1 H1 107.4 . .
O2 P1 H1 98.6 . .
P1 O1 Sn1 131.0(2) . 1_556
P1 O2 Sn1 140.9(2) . 4_455
P1 O3 Sn1 123.9(2) . .

loop_
_geom_bond_atom_site_label_1
_geom_bond_atom_site_label_2
_geom_bond_distance
_geom_bond_site_symmetry_2
Sn1 O2 2.118(3) 4_554
Sn1 O3 2.153(4) .
Sn1 O1 2.187(3) 1_554
P1 O1 1.520(4) .
P1 O3 1.523(4) .
P1 O2 1.530(3) .
P1 H1 1.2360 .
O1 Sn1 2.187(3) 1_556
O2 Sn1 2.118(3) 4_455
